data_2232375
loop_
_publ_author_name
'Pourayoubi, Mehrdad'
'Elahi, Behrouz'
'Parvez, Masood'

_publ_section_title
;
 <i>N</i>,<i>N</i>'-Di-<i>tert</i>-butyl-<i>N</i>''-(2-chloroacetyl)phosphoric
 triamide
;
_journal_coeditor_code LD2026
_journal_issue 11
_journal_name_full 'Acta Crystallographica Section E'
_journal_page_first o2848
_journal_paper_doi 10.1107/S1600536811040773
_journal_volume 67
_journal_year 2011
_chemical_formula_iupac 'C10 H23 Cl N3 O2 P'
_chemical_formula_moiety 'C10 H23 Cl N3 O2 P'
_chemical_formula_sum 'C10 H23 Cl N3 O2 P'
_chemical_formula_weight 283.73
_chemical_name_systematic
;
<i>N</i>,<i>N</i>'-Di-<i>tert</i>-butyl-<i>N</i>''-(2-chloroacetyl)phosphoric
triamide
;
_space_group_IT_number 15
_symmetry_cell_setting monoclinic
_symmetry_space_group_name_Hall '-C 2yc'
_symmetry_space_group_name_H-M 'C 1 2/c 1'
_atom_sites_solution_hydrogens geom
_atom_sites_solution_primary direct
_atom_sites_solution_secondary difmap
_audit_creation_method SHELXL-97
_cell_angle_alpha 90.00
_cell_angle_beta 111.5747(12)
_cell_angle_gamma 90.00
_cell_formula_units_Z 8
_cell_length_a 16.4781(5)
_cell_length_b 9.8872(2)
_cell_length_c 19.6509(6)
_cell_measurement_reflns_used 3520
_cell_measurement_temperature 173(2)
_cell_measurement_theta_max 27.5
_cell_measurement_theta_min 1.0
_cell_volume 2977.26(14)
_computing_cell_refinement 'DENZO (Otwinowski & Minor, 1997)'
_computing_data_collection 'COLLECT (Hooft, 1998)'
_computing_data_reduction 'SCALEPACK (Otwinowski & Minor, 1997)'
_computing_molecular_graphics 'Mercury (Macrae <i>et al.</i>, 2008)'
_computing_publication_material 'SHELXL97 (Sheldrick, 2008) and enCIFer (Allen <i>et al.</i>, 2004)'
_computing_structure_refinement 'SHELXL97 (Sheldrick, 2008)'
_computing_structure_solution 'SIR92 (Altomare <i>et al.</i>, 1993)'
_diffrn_ambient_temperature 173(2)
_diffrn_measured_fraction_theta_full 0.995
_diffrn_measured_fraction_theta_max 0.993
_diffrn_measurement_device_type 'Nonius KappaCCD diffractometer with APEXII CCD'
_diffrn_measurement_method '\w and \f'
_diffrn_radiation_monochromator graphite
_diffrn_radiation_source 'fine-focus sealed tube'
_diffrn_radiation_type MoK\a
_diffrn_radiation_wavelength 0.71073
_diffrn_reflns_av_R_equivalents 0.0256
_diffrn_reflns_av_sigmaI/netI 0.0301
_diffrn_reflns_limit_h_max 21
_diffrn_reflns_limit_h_min -21
_diffrn_reflns_limit_k_max 12
_diffrn_reflns_limit_k_min -11
_diffrn_reflns_limit_l_max 25
_diffrn_reflns_limit_l_min -25
_diffrn_reflns_number 6472
_diffrn_reflns_theta_full 25.00
_diffrn_reflns_theta_max 27.52
_diffrn_reflns_theta_min 2.45
_exptl_absorpt_coefficient_mu 0.360
_exptl_absorpt_correction_T_max 0.9580
_exptl_absorpt_correction_T_min 0.9446
_exptl_absorpt_correction_type multi-scan
_exptl_absorpt_process_details '(SORTAV; Blessing, 1997)'
_exptl_crystal_colour Colorless
_exptl_crystal_density_diffrn 1.266
_exptl_crystal_density_method 'not measured'
_exptl_crystal_description Prism
_exptl_crystal_F_000 1216
_exptl_crystal_size_max 0.16
_exptl_crystal_size_mid 0.14
_exptl_crystal_size_min 0.12
_refine_diff_density_max 0.315
_refine_diff_density_min -0.321
_refine_ls_extinction_method none
_refine_ls_goodness_of_fit_ref 1.095
_refine_ls_hydrogen_treatment mixed
_refine_ls_matrix_type full
_refine_ls_number_parameters 169
_refine_ls_number_reflns 3410
_refine_ls_number_restraints 3
_refine_ls_restrained_S_all 1.095
_refine_ls_R_factor_all 0.0522
_refine_ls_R_factor_gt 0.0430
_refine_ls_shift/su_max 0.001
_refine_ls_shift/su_mean 0.000
_refine_ls_structure_factor_coef Fsqd
_refine_ls_weighting_details 'calc w=1/[\s^2^(Fo^2^)+(0.0338P)^2^+4.5534P] where P=(Fo^2^+2Fc^2^)/3'
_refine_ls_weighting_scheme calc
_refine_ls_wR_factor_gt 0.0972
_refine_ls_wR_factor_ref 0.1034
_reflns_number_gt 2937
_reflns_number_total 3410
_reflns_threshold_expression I>2\s(I)
_cod_data_source_file ld2026.cif
_cod_data_source_block I
_cod_original_sg_symbol_H-M 'C 2/c'
_cod_database_code 2232375
_cod_database_fobs_code 2232375

loop_
_symmetry_equiv_pos_as_xyz
'x, y, z'
'-x, y, -z+1/2'
'x+1/2, y+1/2, z'
'-x+1/2, y+1/2, -z+1/2'
'-x, -y, -z'
'x, -y, z-1/2'
'-x+1/2, -y+1/2, -z'
'x+1/2, -y+1/2, z-1/2'

loop_
_atom_site_type_symbol
_atom_site_label
_atom_site_fract_x
_atom_site_fract_y
_atom_site_fract_z
_atom_site_U_iso_or_equiv
_atom_site_adp_type
_atom_site_calc_flag
_atom_site_refinement_flags
_atom_site_occupancy
_atom_site_symmetry_multiplicity
Cl Cl1 0.94023(4) -0.09873(6) -0.09379(3) 0.04413(16) Uani d . 1 1
P P1 0.70496(3) 0.03761(4) 0.02879(3) 0.02208(13) Uani d . 1 1
O O1 0.81276(10) -0.15073(13) -0.02559(9) 0.0381(4) Uani d . 1 1
O O2 0.67546(9) 0.17456(12) 0.03962(7) 0.0287(3) Uani d . 1 1
N N1 0.77781(10) 0.06685(14) -0.01251(8) 0.0233(3) Uani d D 1 1
H H1N 0.7907(13) 0.1494(12) -0.0191(11) 0.028 Uiso d D 1 1
N N2 0.75351(11) -0.04883(15) 0.10356(8) 0.0284(4) Uani d D 1 1
H H2N 0.7503(14) -0.1342(10) 0.0981(12) 0.034 Uiso d D 1 1
N N3 0.63044(10) -0.06675(15) -0.02058(9) 0.0248(3) Uani d D 1 1
H H3N 0.6432(13) -0.1496(11) -0.0079(11) 0.030 Uiso d D 1 1
C C1 0.81982(11) -0.03053(17) -0.03486(10) 0.0235(4) Uani d . 1 1
C C2 0.87490(13) 0.02675(19) -0.07542(11) 0.0311(4) Uani d . 1 1
H H2A 0.9129 0.0993 -0.0456 0.037 Uiso calc R 1 1
H H2B 0.8361 0.0672 -0.1221 0.037 Uiso calc R 1 1
C C3 0.80542(12) 0.0073(2) 0.17664(10) 0.0280(4) Uani d . 1 1
C C4 0.86795(17) 0.1160(3) 0.17114(14) 0.0516(6) Uani d . 1 1
H H4A 0.9015 0.1511 0.2201 0.062 Uiso calc R 1 1
H H4B 0.8347 0.1899 0.1400 0.062 Uiso calc R 1 1
H H4C 0.9079 0.0772 0.1498 0.062 Uiso calc R 1 1
C C5 0.85793(16) -0.1082(2) 0.22316(12) 0.0427(5) Uani d . 1 1
H H5A 0.8914 -0.0751 0.2726 0.051 Uiso calc R 1 1
H H5B 0.8981 -0.1440 0.2011 0.051 Uiso calc R 1 1
H H5C 0.8182 -0.1801 0.2258 0.051 Uiso calc R 1 1
C C6 0.74387(16) 0.0653(3) 0.21120(13) 0.0521(7) Uani d . 1 1
H H6A 0.7780 0.1017 0.2597 0.063 Uiso calc R 1 1
H H6B 0.7052 -0.0064 0.2160 0.063 Uiso calc R 1 1
H H6C 0.7088 0.1377 0.1801 0.063 Uiso calc R 1 1
C C7 0.56724(12) -0.04828(19) -0.09668(10) 0.0270(4) Uani d . 1 1
C C8 0.50741(14) -0.1718(2) -0.11260(13) 0.0392(5) Uani d . 1 1
H H8A 0.4649 -0.1667 -0.1629 0.047 Uiso calc R 1 1
H H8B 0.4765 -0.1737 -0.0785 0.047 Uiso calc R 1 1
H H8C 0.5424 -0.2542 -0.1067 0.047 Uiso calc R 1 1
C C9 0.51410(14) 0.0797(2) -0.10192(12) 0.0381(5) Uani d . 1 1
H H9A 0.4705 0.0884 -0.1516 0.046 Uiso calc R 1 1
H H9B 0.5530 0.1584 -0.0907 0.046 Uiso calc R 1 1
H H9C 0.4846 0.0747 -0.0669 0.046 Uiso calc R 1 1
C C10 0.61356(14) -0.0416(2) -0.15144(11) 0.0380(5) Uani d . 1 1
H H10A 0.5701 -0.0439 -0.2014 0.046 Uiso calc R 1 1
H H10B 0.6530 -0.1191 -0.1439 0.046 Uiso calc R 1 1
H H10C 0.6472 0.0425 -0.1440 0.046 Uiso calc R 1 1

loop_
_atom_site_aniso_label
_atom_site_aniso_U_11
_atom_site_aniso_U_22
_atom_site_aniso_U_33
_atom_site_aniso_U_12
_atom_site_aniso_U_13
_atom_site_aniso_U_23
Cl1 0.0473(3) 0.0452(3) 0.0496(3) 0.0194(3) 0.0291(3) 0.0033(2)
P1 0.0271(2) 0.0159(2) 0.0265(2) -0.00014(17) 0.01385(19) 0.00075(17)
O1 0.0427(8) 0.0170(7) 0.0628(10) 0.0058(6) 0.0291(8) 0.0069(6)
O2 0.0354(7) 0.0170(6) 0.0402(8) 0.0001(5) 0.0216(6) -0.0002(5)
N1 0.0280(8) 0.0140(7) 0.0319(8) -0.0010(6) 0.0157(6) 0.0008(6)
N2 0.0405(9) 0.0180(7) 0.0265(8) -0.0030(7) 0.0122(7) -0.0004(6)
N3 0.0278(8) 0.0151(7) 0.0313(8) -0.0003(6) 0.0107(7) 0.0012(6)
C1 0.0246(8) 0.0190(9) 0.0266(9) 0.0035(7) 0.0090(7) 0.0023(7)
C2 0.0355(10) 0.0263(10) 0.0390(11) 0.0072(8) 0.0224(9) 0.0028(8)
C3 0.0292(9) 0.0277(10) 0.0274(9) 0.0009(8) 0.0106(8) -0.0018(8)
C4 0.0477(14) 0.0489(14) 0.0491(14) -0.0168(12) 0.0070(11) 0.0031(11)
C5 0.0546(14) 0.0398(12) 0.0302(10) 0.0109(11) 0.0115(10) 0.0018(9)
C6 0.0453(13) 0.0766(18) 0.0349(12) 0.0185(13) 0.0153(10) -0.0099(12)
C7 0.0263(9) 0.0257(9) 0.0286(9) 0.0006(7) 0.0096(7) -0.0014(7)
C8 0.0342(11) 0.0327(11) 0.0460(12) -0.0070(9) 0.0092(9) -0.0028(9)
C9 0.0351(11) 0.0327(11) 0.0420(12) 0.0090(9) 0.0086(9) 0.0019(9)
C10 0.0357(11) 0.0500(13) 0.0278(10) -0.0014(10) 0.0110(9) -0.0052(9)

loop_
_atom_type_symbol
_atom_type_description
_atom_type_scat_dispersion_real
_atom_type_scat_dispersion_imag
_atom_type_scat_source
C C 0.0033 0.0016 'International Tables Vol C Tables 4.2.6.8 and 6.1.1.4'
H H 0.0000 0.0000 'International Tables Vol C Tables 4.2.6.8 and 6.1.1.4'
N N 0.0061 0.0033 'International Tables Vol C Tables 4.2.6.8 and 6.1.1.4'
O O 0.0106 0.0060 'International Tables Vol C Tables 4.2.6.8 and 6.1.1.4'
P P 0.1023 0.0942 'International Tables Vol C Tables 4.2.6.8 and 6.1.1.4'
Cl Cl 0.1484 0.1585 'International Tables Vol C Tables 4.2.6.8 and 6.1.1.4'

loop_
_geom_angle_atom_site_label_1
_geom_angle_atom_site_label_2
_geom_angle_atom_site_label_3
_geom_angle
O2 P1 N3 116.80(8)
O2 P1 N2 115.32(8)
N3 P1 N2 102.57(8)
O2 P1 N1 103.86(7)
N3 P1 N1 109.50(8)
N2 P1 N1 108.65(8)
C1 N1 P1 124.72(12)
C1 N1 H1N 116.1(14)
P1 N1 H1N 119.1(14)
C3 N2 P1 126.36(13)
C3 N2 H2N 118.8(15)
P1 N2 H2N 114.8(15)
C7 N3 P1 128.25(12)
C7 N3 H3N 114.5(14)
P1 N3 H3N 112.5(14)
O1 C1 N1 124.08(17)
O1 C1 C2 123.48(16)
N1 C1 C2 112.41(15)
C1 C2 Cl1 111.84(13)
C1 C2 H2A 109.2
Cl1 C2 H2A 109.2
C1 C2 H2B 109.2
Cl1 C2 H2B 109.2
H2A C2 H2B 107.9
N2 C3 C5 107.42(16)
N2 C3 C4 111.14(17)
C5 C3 C4 108.87(18)
N2 C3 C6 109.32(16)
C5 C3 C6 109.85(18)
C4 C3 C6 110.2(2)
C3 C4 H4A 109.5
C3 C4 H4B 109.5
H4A C4 H4B 109.5
C3 C4 H4C 109.5
H4A C4 H4C 109.5
H4B C4 H4C 109.5
C3 C5 H5A 109.5
C3 C5 H5B 109.5
H5A C5 H5B 109.5
C3 C5 H5C 109.5
H5A C5 H5C 109.5
H5B C5 H5C 109.5
C3 C6 H6A 109.5
C3 C6 H6B 109.5
H6A C6 H6B 109.5
C3 C6 H6C 109.5
H6A C6 H6C 109.5
H6B C6 H6C 109.5
N3 C7 C9 110.09(15)
N3 C7 C8 105.57(15)
C9 C7 C8 109.82(17)
N3 C7 C10 111.48(15)
C9 C7 C10 109.86(17)
C8 C7 C10 109.94(17)
C7 C8 H8A 109.5
C7 C8 H8B 109.5
H8A C8 H8B 109.5
C7 C8 H8C 109.5
H8A C8 H8C 109.5
H8B C8 H8C 109.5
C7 C9 H9A 109.5
C7 C9 H9B 109.5
H9A C9 H9B 109.5
C7 C9 H9C 109.5
H9A C9 H9C 109.5
H9B C9 H9C 109.5
C7 C10 H10A 109.5
C7 C10 H10B 109.5
H10A C10 H10B 109.5
C7 C10 H10C 109.5
H10A C10 H10C 109.5
H10B C10 H10C 109.5

loop_
_geom_bond_atom_site_label_1
_geom_bond_atom_site_label_2
_geom_bond_distance
Cl1 C2 1.7647(19)
P1 O2 1.4803(13)
P1 N3 1.6241(16)
P1 N2 1.6324(16)
P1 N1 1.7030(15)
O1 C1 1.214(2)
N1 C1 1.350(2)
N1 H1N 0.866(9)
N2 C3 1.483(2)
N2 H2N 0.850(9)
N3 C7 1.486(2)
N3 H3N 0.859(9)
C1 C2 1.520(2)
C2 H2A 0.9900
C2 H2B 0.9900
C3 C5 1.519(3)
C3 C4 1.520(3)
C3 C6 1.525(3)
C4 H4A 0.9800
C4 H4B 0.9800
C4 H4C 0.9800
C5 H5A 0.9800
C5 H5B 0.9800
C5 H5C 0.9800
C6 H6A 0.9800
C6 H6B 0.9800
C6 H6C 0.9800
C7 C9 1.520(3)
C7 C8 1.528(3)
C7 C10 1.533(3)
C8 H8A 0.9800
C8 H8B 0.9800
C8 H8C 0.9800
C9 H9A 0.9800
C9 H9B 0.9800
C9 H9C 0.9800
C10 H10A 0.9800
C10 H10B 0.9800
C10 H10C 0.9800

loop_
_geom_hbond_atom_site_label_D
_geom_hbond_atom_site_label_H
_geom_hbond_atom_site_label_A
_geom_hbond_site_symmetry_A
_geom_hbond_distance_DH
_geom_hbond_distance_HA
_geom_hbond_distance_DA
_geom_hbond_angle_DHA
N1 H1N O2 7_655 0.866(9) 1.915(10) 2.778(2) 175(2)
N2 H2N O1 7_645 0.850(9) 2.558(13) 3.337(2) 152.8(19)
N3 H3N O1 7_645 0.859(9) 2.123(10) 2.979(2) 175(2)

loop_
_geom_torsion_atom_site_label_1
_geom_torsion_atom_site_label_2
_geom_torsion_atom_site_label_3
_geom_torsion_atom_site_label_4
_geom_torsion
O2 P1 N1 C1 -177.92(15)
N3 P1 N1 C1 -52.46(17)
N2 P1 N1 C1 58.83(17)
O2 P1 N2 C3 -29.69(19)
N3 P1 N2 C3 -157.76(15)
N1 P1 N2 C3 86.38(16)
O2 P1 N3 C7 55.94(17)
N2 P1 N3 C7 -176.93(15)
N1 P1 N3 C7 -61.68(16)
P1 N1 C1 O1 -2.8(3)
P1 N1 C1 C2 175.25(13)
O1 C1 C2 Cl1 -9.6(3)
N1 C1 C2 Cl1 172.32(13)
P1 N2 C3 C5 -164.41(15)
P1 N2 C3 C4 -45.4(2)
P1 N2 C3 C6 76.4(2)
P1 N3 C7 C9 -56.2(2)
P1 N3 C7 C8 -174.63(14)
P1 N3 C7 C10 66.0(2)

loop_
_cod_related_entry_id
_cod_related_entry_database
_cod_related_entry_code
1 ChemSpider 30657141
